data_7716652
loop_
_publ_author_name
'da Silveira, Cleverton O. C.'
'Oliveira, Willian X. C.'
'da Silva J&#xfa;nior, Eufr&#xe2;nio N'
'Alvarenga, Meiry E.'
'Martins, Felipe T.'
'Gatto, Claudia C.'
'Pinheiro, Carlos B.'
'Pedroso, Emerson F.'
'Silva, J&#xfa;lia P O'
'Marques, Lippy F.'
'Santos, Moliria V.'
'Torres, Francisco R.'
'Euclides, Rividy'
'Freire, Ricardo O.'
'Nunes, Wallace C.'
'de Almeida, Adriele A.'
'Knobel, Marcelo'
'Pereira, Cynthia L. M.'

_publ_section_title
;
 Photoluminescence and magnetic properties of isostructural europium(III),
 gadolinium(III) and terbium(III) oxamate-based coordination polymers.
;
_journal_issue 36
_journal_name_full 'Dalton transactions (Cambridge, England : 2003)'
_journal_page_first 14995
_journal_page_last 15009
_journal_paper_doi 10.1039/d4dt01290a
_journal_volume 53
_journal_year 2024
_chemical_formula_moiety 'C28 H30 Eu N3 O11 S2, H2 O'
_chemical_formula_sum 'C28 H32 Eu N3 O12 S2'
_chemical_formula_weight 818.64
_chemical_name_systematic euphox
_space_group_crystal_system monoclinic
_space_group_IT_number 14
_space_group_name_Hall '-P 2yn'
_space_group_name_H-M_alt 'P 1 21/n 1'
_atom_sites_solution_hydrogens mixed
_atom_sites_solution_primary iterative
_audit_creation_date 2024-06-21
_audit_creation_method
;
Olex2 1.5
(compiled 2023.03.06 svn.rbb2c1857 for OlexSys, GUI svn.r6748)
;
_audit_update_record
;
2024-06-21 deposited with the CCDC.	2024-07-17 downloaded from the CCDC.
;
_cell_angle_alpha 90
_cell_angle_beta 107.038(2)
_cell_angle_gamma 90
_cell_formula_units_Z 4
_cell_length_a 16.6655(12)
_cell_length_b 9.4350(7)
_cell_length_c 21.8947(15)
_cell_measurement_reflns_used 7092
_cell_measurement_temperature 296(2)
_cell_measurement_theta_max 19.74
_cell_measurement_theta_min 2.55
_cell_volume 3291.6(4)
_computing_cell_refinement 'SAINT V8.40B (?, 2016)'
_computing_data_reduction 'SAINT V8.40B (?, 2016)'
_computing_molecular_graphics 'Olex2 1.5 (Dolomanov et al., 2009)'
_computing_publication_material 'Olex2 1.5 (Dolomanov et al., 2009)'
_computing_structure_refinement 'SHELXL 2018/3 (Sheldrick, 2015)'
_computing_structure_solution 'olex2.solve 1.5 (Bourhis et al., 2015)'
_diffrn_ambient_temperature 296.15
_diffrn_detector 'CCD area detector'
_diffrn_detector_type 'Bruker SMART CCD 1K area detector'
_diffrn_measured_fraction_theta_full 0.998
_diffrn_measured_fraction_theta_max 0.998
_diffrn_measurement_device 'three-circle diffractometer'
_diffrn_measurement_device_type 'Bruker APEX-II CCD'
_diffrn_measurement_method '\f and \w scans'
_diffrn_radiation_monochromator graphite
_diffrn_radiation_probe x-ray
_diffrn_radiation_type MoK\a
_diffrn_radiation_wavelength 0.71073
_diffrn_reflns_av_R_equivalents 0.2219
_diffrn_reflns_av_unetI/netI 0.1552
_diffrn_reflns_Laue_measured_fraction_full 0.998
_diffrn_reflns_Laue_measured_fraction_max 0.998
_diffrn_reflns_limit_h_max 19
_diffrn_reflns_limit_h_min -19
_diffrn_reflns_limit_k_max 11
_diffrn_reflns_limit_k_min -11
_diffrn_reflns_limit_l_max 26
_diffrn_reflns_limit_l_min -23
_diffrn_reflns_number 56305
_diffrn_reflns_point_group_measured_fraction_full 0.998
_diffrn_reflns_point_group_measured_fraction_max 0.998
_diffrn_reflns_theta_full 25.042
_diffrn_reflns_theta_max 25.042
_diffrn_reflns_theta_min 1.360
_diffrn_source_current 0.6
_diffrn_source_power 0.03
_diffrn_source_target Mo
_diffrn_source_voltage 50.0
_diffrn_standards_number 0
_exptl_absorpt_coefficient_mu 2.097
_exptl_absorpt_correction_T_max 1.0000
_exptl_absorpt_correction_T_min 0.7287
_exptl_absorpt_correction_type multi-scan
_exptl_absorpt_process_details
;
SADABS-2016/2 (Bruker,2016/2) was used for absorption correction.
wR2(int) was 0.1488 before and 0.0972 after correction.
The Ratio of minimum to maximum transmission is 0.7287.
The \l/2 correction factor is Not present.
;
_exptl_crystal_colour 'clear colourless'
_exptl_crystal_colour_lustre clear
_exptl_crystal_colour_primary colourless
_exptl_crystal_density_diffrn 1.652
_exptl_crystal_description block
_exptl_crystal_F_000 1648
_refine_diff_density_max 1.200
_refine_diff_density_min -1.225
_refine_diff_density_rms 0.210
_refine_ls_extinction_method none
_refine_ls_goodness_of_fit_ref 0.986
_refine_ls_hydrogen_treatment mixed
_refine_ls_matrix_type full
_refine_ls_number_parameters 422
_refine_ls_number_reflns 5809
_refine_ls_number_restraints 0
_refine_ls_restrained_S_all 0.986
_refine_ls_R_factor_all 0.1182
_refine_ls_R_factor_gt 0.0560
_refine_ls_shift/su_max 0.001
_refine_ls_shift/su_mean 0.000
_refine_ls_structure_factor_coef Fsqd
_refine_ls_weighting_details 'w=1/[\s^2^(Fo^2^)+(0.0554P)^2^] where P=(Fo^2^+2Fc^2^)/3'
_refine_ls_weighting_scheme calc
_refine_ls_wR_factor_gt 0.1156
_refine_ls_wR_factor_ref 0.1502
_reflns_Friedel_coverage 0.000
_reflns_number_gt 3562
_reflns_number_total 5809
_reflns_threshold_expression 'I > 2\s(I)'
_cod_data_source_file d4dt01290a2.cif
_cod_data_source_block mo_cintia_euphox_0m_a
_cod_depositor_comments 'Adding full bibliography for 7716652--7716654.cif.'
_cod_database_code 7716652
_shelx_shelxl_version_number 2018/3
_shelx_space_group_comment
;
The symmetry employed for this shelxl refinement is uniquely defined
by the following loop, which should always be used as a source of
symmetry information in preference to the above space-group names.
They are only intended as comments.
;
_olex2_refinement_description
;
1. Fixed Uiso
 At 1.2 times of:
  All C(H) groups, All N(H) groups
 At 1.5 times of:
  All C(H,H,H) groups, All O(H,H) groups
2.a Free rotating group:
 O12(H12A,H12B)
2.b Me refined with riding coordinates:
 C26(H26A,H26B,H26C), C25(H25A,H25B,H25C), C27(H27A,H27B,H27C), C28(H28A,H28B,
 H28C)
2.c Aromatic/amide H refined with riding coordinates:
 N3(H3), N2(H2), C12(H12), C24(H24), C15(H15), C16(H16), C23(H23), C13(H13),
 C14(H14), C20(H20), C21(H21), C4(H4), C22(H22), C6(H6), C7(H7), C5(H5), C8(H8)
;
_olex2_submission_original_sample_id euphox
_olex2_submission_special_instructions 'No special instructions were received'

loop_
_space_group_symop_operation_xyz
'x, y, z'
'-x+1/2, y+1/2, -z+1/2'
'-x, -y, -z'
'x-1/2, -y-1/2, z-1/2'

loop_
_atom_site_label
_atom_site_type_symbol
_atom_site_fract_x
_atom_site_fract_y
_atom_site_fract_z
_atom_site_U_iso_or_equiv
_atom_site_adp_type
_atom_site_occupancy
_atom_site_site_symmetry_order
_atom_site_calc_flag
_atom_site_refinement_flags_posn
_atom_site_refinement_flags_adp
_atom_site_refinement_flags_occupancy
_atom_site_disorder_assembly
_atom_site_disorder_group
Eu1 Eu 0.60315(3) 0.22056(5) 0.73997(2) 0.02277(17) Uani 1 1 d . . . . .
S1 S 0.58524(17) -0.1573(3) 0.71136(13) 0.0479(8) Uani 1 1 d . . . . .
S2 S 0.70045(19) 0.0220(3) 0.88331(13) 0.0571(9) Uani 1 1 d . . . . .
O4 O 0.6009(4) 0.2399(6) 0.6276(3) 0.0288(15) Uani 1 1 d . . . . .
O7 O 0.6717(3) 0.4458(6) 0.7241(3) 0.0295(15) Uani 1 1 d . . . . .
O1 O 0.4645(4) 0.1469(7) 0.7413(3) 0.0387(17) Uani 1 1 d . . . . .
O5 O 0.4912(3) 0.3755(6) 0.6724(3) 0.0335(16) Uani 1 1 d . . . . .
O8 O 0.7056(3) 0.3246(6) 0.8372(3) 0.0258(14) Uani 1 1 d . . . . .
O10 O 0.5715(4) -0.0085(6) 0.6867(3) 0.0344(16) Uani 1 1 d . . . . .
O2 O 0.5379(4) 0.3706(6) 0.8082(3) 0.0368(17) Uani 1 1 d . . . . .
O11 O 0.6290(4) 0.0507(6) 0.8238(3) 0.0401(17) Uani 1 1 d . . . . .
N3 N 0.7871(4) 0.5109(7) 0.8837(3) 0.0278(18) Uani 1 1 d . . . . .
H3 H 0.809641 0.588252 0.875983 0.033 Uiso 1 1 calc R U . . .
N2 N 0.4316(4) 0.4782(7) 0.5762(3) 0.0288(18) Uani 1 1 d . . . . .
H2 H 0.436658 0.489627 0.538509 0.035 Uiso 1 1 calc R U . . .
N1 N 0.4131(6) 0.4455(10) 0.8202(5) 0.044(3) Uani 1 1 d . . . . .
O3 O 0.3409(4) 0.2161(8) 0.7509(4) 0.063(2) Uani 1 1 d . . . . .
C2 C 0.4615(6) 0.3568(10) 0.7983(4) 0.030(2) Uani 1 1 d . . . . .
C18 C 0.7381(5) 0.4400(9) 0.8342(4) 0.023(2) Uani 1 1 d . . . . .
C1 C 0.4168(6) 0.2279(11) 0.7606(4) 0.038(3) Uani 1 1 d . . . . .
C19 C 0.8050(5) 0.4670(9) 0.9495(4) 0.026(2) Uani 1 1 d . . . . .
C9 C 0.5555(5) 0.3293(9) 0.5897(5) 0.029(2) Uani 1 1 d . . . . .
C10 C 0.4883(5) 0.3985(8) 0.6161(4) 0.027(2) Uani 1 1 d . . . . .
C12 C 0.3228(6) 0.4911(11) 0.6313(5) 0.045(3) Uani 1 1 d . . . . .
H12 H 0.340333 0.404814 0.651260 0.054 Uiso 1 1 calc R U . . .
C24 C 0.8841(6) 0.4945(9) 0.9894(4) 0.038(3) Uani 1 1 d . . . . .
H24 H 0.923900 0.539445 0.974083 0.046 Uiso 1 1 calc R U . . .
C11 C 0.3620(5) 0.5478(9) 0.5898(4) 0.030(2) Uani 1 1 d . . . . .
C15 C 0.2666(6) 0.7441(10) 0.5694(6) 0.046(3) Uani 1 1 d . . . . .
H15 H 0.246883 0.828148 0.547997 0.055 Uiso 1 1 calc R U . . .
C3 C 0.4400(7) 0.5602(12) 0.8619(6) 0.051(3) Uani 1 1 d . . . . .
C16 C 0.3331(6) 0.6762(9) 0.5582(4) 0.035(2) Uani 1 1 d . . . . .
H16 H 0.359291 0.714576 0.529907 0.041 Uiso 1 1 calc R U . . .
C23 C 0.9034(7) 0.4539(11) 1.0530(5) 0.051(3) Uani 1 1 d . . . . .
H23 H 0.957009 0.470547 1.080054 0.061 Uiso 1 1 calc R U . . .
C13 C 0.2575(6) 0.5633(13) 0.6429(5) 0.054(3) Uani 1 1 d . . . . .
H13 H 0.232136 0.526834 0.672099 0.065 Uiso 1 1 calc R U . . .
C26 C 0.5748(7) -0.2661(10) 0.6439(5) 0.056(3) Uani 1 1 d . . . . .
H26A H 0.583142 -0.363403 0.657067 0.084 Uiso 1 1 calc R U . . .
H26B H 0.519676 -0.254757 0.614604 0.084 Uiso 1 1 calc R U . . .
H26C H 0.616021 -0.239398 0.623186 0.084 Uiso 1 1 calc R U . . .
C14 C 0.2284(7) 0.6893(12) 0.6119(5) 0.053(3) Uani 1 1 d . . . . .
H14 H 0.183440 0.736386 0.619888 0.063 Uiso 1 1 calc R U . . .
C20 C 0.7456(6) 0.4017(11) 0.9724(5) 0.048(3) Uani 1 1 d . . . . .
H20 H 0.692183 0.383177 0.945435 0.058 Uiso 1 1 calc R U . . .
C21 C 0.7671(8) 0.3638(12) 1.0367(5) 0.061(3) Uani 1 1 d . . . . .
H21 H 0.727440 0.319934 1.052646 0.073 Uiso 1 1 calc R U . . .
C4 C 0.5102(8) 0.5489(15) 0.9135(7) 0.082(4) Uani 1 1 d . . . . .
H4 H 0.542500 0.466804 0.919862 0.098 Uiso 1 1 calc R U . . .
C22 C 0.8454(8) 0.3901(11) 1.0765(5) 0.056(3) Uani 1 1 d . . . . .
H22 H 0.859023 0.364815 1.119421 0.067 Uiso 1 1 calc R U . . .
C25 C 0.4915(9) -0.2072(13) 0.7285(7) 0.098(5) Uani 1 1 d . . . . .
H25A H 0.496816 -0.302485 0.744541 0.147 Uiso 1 1 calc R U . . .
H25B H 0.481684 -0.144206 0.759962 0.147 Uiso 1 1 calc R U . . .
H25C H 0.445227 -0.201918 0.690152 0.147 Uiso 1 1 calc R U . . .
C27 C 0.7074(7) -0.1652(11) 0.8845(5) 0.074(4) Uani 1 1 d . . . . .
H27A H 0.751763 -0.194759 0.921212 0.111 Uiso 1 1 calc R U . . .
H27B H 0.655199 -0.204824 0.886668 0.111 Uiso 1 1 calc R U . . .
H27C H 0.718909 -0.197612 0.846406 0.111 Uiso 1 1 calc R U . . .
C6 C 0.4852(14) 0.780(2) 0.9495(12) 0.137(10) Uani 1 1 d . . . . .
H6 H 0.499221 0.854291 0.978472 0.165 Uiso 1 1 calc R U . . .
C7 C 0.4164(14) 0.7838(19) 0.8983(12) 0.130(7) Uani 1 1 d . . . . .
H7 H 0.382986 0.864499 0.892913 0.156 Uiso 1 1 calc R U . . .
C5 C 0.5327(10) 0.6613(19) 0.9562(8) 0.116(6) Uani 1 1 d . . . . .
H5 H 0.581505 0.654784 0.990190 0.139 Uiso 1 1 calc R U . . .
C8 C 0.3917(9) 0.6787(14) 0.8535(8) 0.088(5) Uani 1 1 d . . . . .
H8 H 0.343887 0.688104 0.818770 0.105 Uiso 1 1 calc R U . . .
O6 O 0.5585(4) 0.3663(8) 0.5367(3) 0.061(2) Uani 1 1 d . . . . .
C28 C 0.6581(9) 0.0443(13) 0.9483(5) 0.094(5) Uani 1 1 d . . . . .
H28A H 0.701108 0.027235 0.987725 0.142 Uiso 1 1 calc R U . . .
H28B H 0.637409 0.139299 0.948111 0.142 Uiso 1 1 calc R U . . .
H28C H 0.612957 -0.021602 0.944227 0.142 Uiso 1 1 calc R U . . .
O12 O 0.2687(5) -0.0405(11) 0.7072(5) 0.088(3) Uani 1 1 d G . . . .
H12A H 0.286544 0.039195 0.723728 0.133 Uiso 1 1 d G U . . .
H12B H 0.312884 -0.089290 0.711284 0.133 Uiso 1 1 d G U . . .
C171 C 0.7230(5) 0.5090(9) 0.7673(4) 0.021(2) Uani 1 1 d . . . . .
O9 O 0.7618(3) 0.6225(6) 0.7638(2) 0.0272(15) Uani 1 1 d . . . . .
H1 H 0.371(4) 0.429(8) 0.813(4) 0.00(3) Uiso 1 1 d . . . . .

loop_
_atom_site_aniso_label
_atom_site_aniso_U_11
_atom_site_aniso_U_22
_atom_site_aniso_U_33
_atom_site_aniso_U_23
_atom_site_aniso_U_13
_atom_site_aniso_U_12
Eu1 0.0238(3) 0.0190(3) 0.0235(3) 0.0009(2) 0.00386(19) 0.0001(2)
S1 0.0522(18) 0.0294(16) 0.0528(18) 0.0006(14) 0.0008(14) -0.0014(13)
S2 0.073(2) 0.0455(19) 0.0430(18) 0.0081(14) 0.0021(15) 0.0096(15)
O4 0.031(4) 0.029(4) 0.022(4) -0.001(3) 0.000(3) 0.009(3)
O7 0.027(4) 0.029(4) 0.028(4) 0.002(3) 0.002(3) -0.007(3)
O1 0.034(4) 0.034(4) 0.050(5) -0.008(3) 0.014(3) -0.008(3)
O5 0.029(4) 0.042(4) 0.028(4) 0.015(3) 0.007(3) 0.012(3)
O8 0.032(4) 0.017(4) 0.023(4) 0.003(3) 0.000(3) -0.006(3)
O10 0.042(4) 0.025(4) 0.034(4) -0.002(3) 0.008(3) 0.002(3)
O2 0.020(4) 0.047(4) 0.041(4) -0.001(3) 0.004(3) 0.000(3)
O11 0.038(4) 0.041(4) 0.035(4) 0.017(3) 0.000(3) -0.001(3)
N3 0.033(5) 0.025(4) 0.022(5) 0.001(3) 0.002(4) 0.001(3)
N2 0.031(5) 0.037(5) 0.020(4) 0.011(3) 0.011(4) 0.011(4)
N1 0.035(7) 0.041(6) 0.060(7) 0.001(5) 0.021(6) 0.000(5)
O3 0.027(4) 0.081(6) 0.085(6) -0.024(5) 0.021(4) -0.016(4)
C2 0.034(6) 0.033(6) 0.023(6) -0.003(4) 0.007(5) 0.001(5)
C18 0.026(5) 0.020(5) 0.022(5) 0.004(4) 0.006(4) 0.000(4)
C1 0.032(6) 0.046(7) 0.031(6) 0.008(5) 0.000(5) -0.001(5)
C19 0.026(5) 0.024(5) 0.023(5) -0.006(4) -0.003(4) -0.005(4)
C9 0.029(6) 0.026(6) 0.030(6) 0.001(5) 0.008(5) -0.004(4)
C10 0.036(6) 0.011(5) 0.024(6) 0.005(4) -0.007(5) 0.002(4)
C12 0.041(7) 0.045(7) 0.047(7) 0.015(5) 0.010(5) 0.016(5)
C24 0.040(6) 0.036(6) 0.036(6) -0.005(5) 0.007(5) -0.011(5)
C11 0.030(6) 0.031(6) 0.025(6) 0.004(4) 0.002(4) 0.003(4)
C15 0.040(6) 0.035(7) 0.066(8) -0.003(5) 0.020(6) 0.012(5)
C3 0.062(8) 0.037(7) 0.072(9) -0.006(6) 0.045(7) 0.003(6)
C16 0.032(6) 0.031(6) 0.038(6) 0.002(5) 0.008(5) -0.007(4)
C23 0.051(8) 0.052(8) 0.036(7) 0.000(5) -0.009(6) 0.006(6)
C13 0.031(7) 0.077(9) 0.054(8) 0.002(6) 0.013(5) 0.013(6)
C26 0.068(8) 0.026(6) 0.068(8) -0.005(6) 0.010(6) -0.005(5)
C14 0.043(7) 0.062(9) 0.056(8) -0.016(6) 0.017(6) 0.014(6)
C20 0.045(7) 0.050(7) 0.047(7) -0.001(6) 0.010(6) -0.021(5)
C21 0.079(10) 0.070(9) 0.041(8) 0.008(6) 0.029(7) -0.011(7)
C4 0.052(8) 0.094(11) 0.097(11) -0.029(9) 0.018(8) 0.010(7)
C22 0.092(10) 0.051(8) 0.025(6) 0.009(5) 0.017(7) -0.003(7)
C25 0.131(13) 0.067(10) 0.120(13) -0.007(9) 0.076(11) -0.047(9)
C27 0.099(10) 0.060(8) 0.047(8) 0.013(6) -0.002(7) 0.025(7)
C6 0.140(18) 0.099(15) 0.23(3) -0.125(17) 0.137(18) -0.073(14)
C7 0.138(18) 0.064(12) 0.22(3) -0.025(15) 0.105(17) -0.006(12)
C5 0.101(13) 0.138(15) 0.117(14) -0.096(13) 0.043(10) -0.051(12)
C8 0.095(11) 0.045(9) 0.135(14) -0.013(9) 0.051(10) -0.002(8)
O6 0.072(5) 0.077(6) 0.043(5) 0.033(4) 0.033(4) 0.040(4)
C28 0.166(15) 0.058(9) 0.065(9) 0.014(7) 0.042(9) 0.021(9)
O12 0.069(6) 0.093(7) 0.117(8) -0.049(6) 0.048(6) -0.030(5)
C171 0.021(5) 0.012(5) 0.033(6) 0.004(4) 0.013(4) 0.000(4)
O9 0.023(4) 0.026(4) 0.029(4) 0.004(3) 0.001(3) -0.003(3)

loop_
_atom_type_symbol
_atom_type_description
_atom_type_scat_dispersion_real
_atom_type_scat_dispersion_imag
_atom_type_scat_source
C C 0.0033 0.0016 'International Tables Vol C Tables 4.2.6.8 and 6.1.1.4'
H H 0.0000 0.0000 'International Tables Vol C Tables 4.2.6.8 and 6.1.1.4'
Eu Eu -0.1578 3.6682 'International Tables Vol C Tables 4.2.6.8 and 6.1.1.4'
N N 0.0061 0.0033 'International Tables Vol C Tables 4.2.6.8 and 6.1.1.4'
O O 0.0106 0.0060 'International Tables Vol C Tables 4.2.6.8 and 6.1.1.4'
S S 0.1246 0.1234 'International Tables Vol C Tables 4.2.6.8 and 6.1.1.4'

loop_
_geom_angle_atom_site_label_1
_geom_angle_atom_site_label_2
_geom_angle_atom_site_label_3
_geom_angle
_geom_angle_site_symmetry_1
_geom_angle_site_symmetry_3
_geom_angle_publ_flag
O4 Eu1 O7 70.68(18) . . ?
O4 Eu1 O5 64.67(19) . . ?
O4 Eu1 O8 128.94(19) . . ?
O4 Eu1 O2 131.92(18) . . ?
O4 Eu1 C2 124.2(2) . . ?
O4 Eu1 C1 113.6(2) . . ?
O4 Eu1 O9 74.91(18) . 2_646 ?
O7 Eu1 O5 73.13(18) . . ?
O7 Eu1 O8 63.71(18) . . ?
O7 Eu1 O2 84.15(19) . . ?
O7 Eu1 C2 97.6(2) . . ?
O7 Eu1 C1 119.7(2) . . ?
O1 Eu1 O4 107.4(2) . . ?
O1 Eu1 O7 136.6(2) . . ?
O1 Eu1 O5 67.9(2) . . ?
O1 Eu1 O8 121.1(2) . . ?
O1 Eu1 O10 71.2(2) . . ?
O1 Eu1 O2 64.9(2) . . ?
O1 Eu1 C2 46.0(2) . . ?
O1 Eu1 C1 19.2(2) . . ?
O1 Eu1 O9 141.2(2) . 2_646 ?
O5 Eu1 O8 118.71(19) . . ?
O5 Eu1 O2 69.14(19) . . ?
O5 Eu1 C2 59.8(2) . . ?
O5 Eu1 C1 59.5(2) . . ?
O8 Eu1 O2 65.28(18) . . ?
O8 Eu1 C2 84.5(2) . . ?
O8 Eu1 C1 108.2(2) . . ?
O10 Eu1 O4 69.48(19) . . ?
O10 Eu1 O7 137.3(2) . . ?
O10 Eu1 O5 102.52(18) . . ?
O10 Eu1 O8 138.72(18) . . ?
O10 Eu1 O2 135.2(2) . . ?
O10 Eu1 C2 117.2(2) . . ?
O10 Eu1 C1 90.2(2) . . ?
O10 Eu1 O9 73.89(18) . 2_646 ?
O2 Eu1 C2 19.92(18) . . ?
O2 Eu1 C1 46.7(2) . . ?
O11 Eu1 O4 140.3(2) . . ?
O11 Eu1 O7 134.21(19) . . ?
O11 Eu1 O1 75.8(2) . . ?
O11 Eu1 O5 142.1(2) . . ?
O11 Eu1 O8 71.60(19) . . ?
O11 Eu1 O10 74.7(2) . . ?
O11 Eu1 O2 86.2(2) . . ?
O11 Eu1 C2 87.2(2) . . ?
O11 Eu1 C1 82.6(2) . . ?
O11 Eu1 O9 79.2(2) . 2_646 ?
C2 Eu1 C1 27.2(2) . . ?
O9 Eu1 O7 81.62(19) 2_646 . ?
O9 Eu1 O5 137.41(19) 2_646 . ?
O9 Eu1 O8 76.90(18) 2_646 . ?
O9 Eu1 O2 142.08(17) 2_646 . ?
O9 Eu1 C2 159.6(2) 2_646 . ?
O9 Eu1 C1 158.4(2) 2_646 . ?
O10 S1 C26 106.1(4) . . ?
O10 S1 C25 105.9(5) . . ?
C26 S1 C25 98.4(6) . . ?
O11 S2 C27 102.9(5) . . ?
O11 S2 C28 105.8(5) . . ?
C27 S2 C28 98.4(6) . . ?
C9 O4 Eu1 122.4(6) . . ?
C171 O7 Eu1 123.6(5) . . ?
C1 O1 Eu1 121.8(6) . . ?
C10 O5 Eu1 119.8(5) . . ?
C18 O8 Eu1 120.3(5) . . ?
S1 O10 Eu1 132.1(3) . . ?
C2 O2 Eu1 116.0(6) . . ?
S2 O11 Eu1 134.8(4) . . ?
C18 N3 H3 117.7 . . ?
C18 N3 C19 124.5(7) . . ?
C19 N3 H3 117.7 . . ?
C10 N2 H2 117.0 . . ?
C10 N2 C11 126.0(8) . . ?
C11 N2 H2 117.0 . . ?
C2 N1 C3 127.0(10) . . ?
C2 N1 H1 117(7) . . ?
C3 N1 H1 115(7) . . ?
O2 C2 Eu1 44.1(4) . . ?
O2 C2 N1 124.5(9) . . ?
O2 C2 C1 119.5(9) . . ?
N1 C2 Eu1 164.6(7) . . ?
N1 C2 C1 115.9(9) . . ?
C1 C2 Eu1 76.8(5) . . ?
O8 C18 N3 125.3(8) . . ?
O8 C18 C171 118.0(7) . . ?
N3 C18 C171 116.7(7) . . ?
O1 C1 Eu1 39.0(4) . . ?
O1 C1 C2 113.9(8) . . ?
O3 C1 Eu1 161.6(8) . . ?
O3 C1 O1 127.3(10) . . ?
O3 C1 C2 118.7(10) . . ?
C2 C1 Eu1 76.1(5) . . ?
C24 C19 N3 117.4(8) . . ?
C24 C19 C20 120.5(9) . . ?
C20 C19 N3 122.1(8) . . ?
O4 C9 C10 113.3(8) . . ?
O6 C9 O4 128.8(9) . . ?
O6 C9 C10 117.9(8) . . ?
O5 C10 N2 124.7(9) . . ?
O5 C10 C9 118.5(7) . . ?
N2 C10 C9 116.8(8) . . ?
C11 C12 H12 120.4 . . ?
C13 C12 H12 120.4 . . ?
C13 C12 C11 119.1(10) . . ?
C19 C24 H24 120.5 . . ?
C19 C24 C23 118.9(9) . . ?
C23 C24 H24 120.5 . . ?
C12 C11 N2 121.9(8) . . ?
C12 C11 C16 119.9(9) . . ?
C16 C11 N2 118.2(8) . . ?
C16 C15 H15 119.8 . . ?
C16 C15 C14 120.5(10) . . ?
C14 C15 H15 119.8 . . ?
C4 C3 N1 120.6(11) . . ?
C8 C3 N1 118.9(12) . . ?
C8 C3 C4 120.3(12) . . ?
C11 C16 H16 120.1 . . ?
C15 C16 C11 119.7(10) . . ?
C15 C16 H16 120.1 . . ?
C24 C23 H23 119.3 . . ?
C22 C23 C24 121.3(10) . . ?
C22 C23 H23 119.3 . . ?
C12 C13 H13 119.3 . . ?
C12 C13 C14 121.4(11) . . ?
C14 C13 H13 119.3 . . ?
S1 C26 H26A 109.5 . . ?
S1 C26 H26B 109.5 . . ?
S1 C26 H26C 109.5 . . ?
H26A C26 H26B 109.5 . . ?
H26A C26 H26C 109.5 . . ?
H26B C26 H26C 109.5 . . ?
C15 C14 C13 119.3(10) . . ?
C15 C14 H14 120.3 . . ?
C13 C14 H14 120.3 . . ?
C19 C20 H20 120.5 . . ?
C19 C20 C21 118.9(9) . . ?
C21 C20 H20 120.5 . . ?
C20 C21 H21 119.5 . . ?
C22 C21 C20 120.9(10) . . ?
C22 C21 H21 119.5 . . ?
C3 C4 H4 120.3 . . ?
C3 C4 C5 119.4(13) . . ?
C5 C4 H4 120.3 . . ?
C23 C22 C21 119.4(10) . . ?
C23 C22 H22 120.3 . . ?
C21 C22 H22 120.3 . . ?
S1 C25 H25A 109.5 . . ?
S1 C25 H25B 109.5 . . ?
S1 C25 H25C 109.5 . . ?
H25A C25 H25B 109.5 . . ?
H25A C25 H25C 109.5 . . ?
H25B C25 H25C 109.5 . . ?
S2 C27 H27A 109.5 . . ?
S2 C27 H27B 109.5 . . ?
S2 C27 H27C 109.5 . . ?
H27A C27 H27B 109.5 . . ?
H27A C27 H27C 109.5 . . ?
H27B C27 H27C 109.5 . . ?
C7 C6 H6 121.9 . . ?
C7 C6 C5 116.2(16) . . ?
C5 C6 H6 121.9 . . ?
C6 C7 H7 117.3 . . ?
C6 C7 C8 125.3(19) . . ?
C8 C7 H7 117.3 . . ?
C4 C5 H5 119.2 . . ?
C6 C5 C4 121.6(16) . . ?
C6 C5 H5 119.2 . . ?
C3 C8 C7 117.2(16) . . ?
C3 C8 H8 121.4 . . ?
C7 C8 H8 121.4 . . ?
S2 C28 H28A 109.5 . . ?
S2 C28 H28B 109.5 . . ?
S2 C28 H28C 109.5 . . ?
H28A C28 H28B 109.5 . . ?
H28A C28 H28C 109.5 . . ?
H28B C28 H28C 109.5 . . ?
H12A O12 H12B 104.5 . . ?
O7 C171 C18 114.0(7) . . ?
O7 C171 O9 128.2(8) . . ?
O9 C171 C18 117.8(7) . . ?
C171 O9 Eu1 144.1(5) . 2_656 ?

loop_
_geom_bond_atom_site_label_1
_geom_bond_atom_site_label_2
_geom_bond_distance
_geom_bond_site_symmetry_2
_geom_bond_publ_flag
Eu1 O4 2.456(6) . ?
Eu1 O7 2.485(5) . ?
Eu1 O1 2.422(6) . ?
Eu1 O5 2.488(5) . ?
Eu1 O8 2.506(5) . ?
Eu1 O10 2.439(6) . ?
Eu1 O2 2.523(6) . ?
Eu1 O11 2.379(6) . ?
Eu1 C2 3.258(10) . ?
Eu1 C1 3.268(10) . ?
Eu1 O9 2.458(5) 2_646 ?
S1 O10 1.498(6) . ?
S1 C26 1.766(10) . ?
S1 C25 1.774(13) . ?
S2 O11 1.510(6) . ?
S2 C27 1.770(11) . ?
S2 C28 1.776(12) . ?
O4 C9 1.267(10) . ?
O7 C171 1.228(9) . ?
O1 C1 1.262(11) . ?
O5 C10 1.239(10) . ?
O8 C18 1.227(9) . ?
O2 C2 1.234(10) . ?
N3 H3 0.8600 . ?
N3 C18 1.330(10) . ?
N3 C19 1.443(10) . ?
N2 H2 0.8600 . ?
N2 C10 1.319(9) . ?
N2 C11 1.438(11) . ?
N1 C2 1.345(12) . ?
N1 C3 1.402(13) . ?
N1 H1 0.68(7) . ?
O3 C1 1.224(11) . ?
C2 C1 1.534(13) . ?
C18 C171 1.554(11) . ?
C19 C24 1.376(11) . ?
C19 C20 1.379(12) . ?
C9 C10 1.546(12) . ?
C9 O6 1.228(10) . ?
C12 H12 0.9300 . ?
C12 C11 1.374(13) . ?
C12 C13 1.368(13) . ?
C24 H24 0.9300 . ?
C24 C23 1.387(12) . ?
C11 C16 1.408(12) . ?
C15 H15 0.9300 . ?
C15 C16 1.363(13) . ?
C15 C14 1.375(14) . ?
C3 C4 1.372(15) . ?
C3 C8 1.359(15) . ?
C16 H16 0.9300 . ?
C23 H23 0.9300 . ?
C23 C22 1.362(14) . ?
C13 H13 0.9300 . ?
C13 C14 1.384(14) . ?
C26 H26A 0.9600 . ?
C26 H26B 0.9600 . ?
C26 H26C 0.9600 . ?
C14 H14 0.9300 . ?
C20 H20 0.9300 . ?
C20 C21 1.394(13) . ?
C21 H21 0.9300 . ?
C21 C22 1.363(14) . ?
C4 H4 0.9300 . ?
C4 C5 1.390(16) . ?
C22 H22 0.9300 . ?
C25 H25A 0.9600 . ?
C25 H25B 0.9600 . ?
C25 H25C 0.9600 . ?
C27 H27A 0.9600 . ?
C27 H27B 0.9600 . ?
C27 H27C 0.9600 . ?
C6 H6 0.9300 . ?
C6 C7 1.35(3) . ?
C6 C5 1.35(2) . ?
C7 H7 0.9300 . ?
C7 C8 1.37(2) . ?
C5 H5 0.9300 . ?
C8 H8 0.9300 . ?
C28 H28A 0.9600 . ?
C28 H28B 0.9600 . ?
C28 H28C 0.9600 . ?
O12 H12A 0.8501 . ?
O12 H12B 0.8501 . ?
C171 O9 1.264(9) . ?

loop_
_geom_hbond_atom_site_label_D
_geom_hbond_atom_site_label_H
_geom_hbond_atom_site_label_A
_geom_hbond_distance_DH
_geom_hbond_distance_HA
_geom_hbond_distance_DA
_geom_hbond_angle_DHA
_geom_hbond_site_symmetry_A
_geom_hbond_publ_flag
N3 H3 O4 0.86 2.08 2.913(9) 161.5 2_656 yes
N2 H2 O6 0.86 2.15 2.919(10) 148.0 3_666 yes
C12 H12 O5 0.93 2.43 2.898(11) 110.8 . yes
C16 H16 O6 0.93 2.40 3.153(12) 138.1 3_666 yes
C26 H26A O7 0.96 2.51 3.379(11) 150.4 1_545 yes
N1 H1 O12 0.68(7) 2.26(7) 2.915(13) 160(9) 2_556 yes

loop_
_geom_torsion_atom_site_label_1
_geom_torsion_atom_site_label_2
_geom_torsion_atom_site_label_3
_geom_torsion_atom_site_label_4
_geom_torsion
_geom_torsion_site_symmetry_1
_geom_torsion_site_symmetry_2
_geom_torsion_site_symmetry_3
_geom_torsion_site_symmetry_4
_geom_torsion_publ_flag
Eu1 O4 C9 C10 -13.3(9) . . . . ?
Eu1 O4 C9 O6 166.5(8) . . . . ?
Eu1 O7 C171 C18 -3.1(9) . . . . ?
Eu1 O7 C171 O9 179.0(6) . . . . ?
Eu1 O1 C1 O3 162.6(8) . . . . ?
Eu1 O1 C1 C2 -15.0(10) . . . . ?
Eu1 O5 C10 N2 179.7(6) . . . . ?
Eu1 O5 C10 C9 -0.1(10) . . . . ?
Eu1 O8 C18 N3 173.5(6) . . . . ?
Eu1 O8 C18 C171 -7.8(10) . . . . ?
Eu1 O2 C2 N1 -166.4(7) . . . . ?
Eu1 O2 C2 C1 16.0(10) . . . . ?
Eu1 C2 C1 O1 9.7(7) . . . . ?
Eu1 C2 C1 O3 -168.2(9) . . . . ?
O4 C9 C10 O5 8.7(11) . . . . ?
O4 C9 C10 N2 -171.2(7) . . . . ?
O7 C171 O9 Eu1 -101.8(11) . . . 2_656 ?
O8 C18 C171 O7 7.2(11) . . . . ?
O8 C18 C171 O9 -174.7(8) . . . . ?
O2 C2 C1 Eu1 -11.4(7) . . . . ?
O2 C2 C1 O1 -1.7(12) . . . . ?
O2 C2 C1 O3 -179.6(9) . . . . ?
N3 C18 C171 O7 -173.9(7) . . . . ?
N3 C18 C171 O9 4.2(11) . . . . ?
N3 C19 C24 C23 179.9(8) . . . . ?
N3 C19 C20 C21 -179.2(9) . . . . ?
N2 C11 C16 C15 179.2(8) . . . . ?
N1 C2 C1 Eu1 170.8(8) . . . . ?
N1 C2 C1 O1 -179.5(8) . . . . ?
N1 C2 C1 O3 2.6(13) . . . . ?
N1 C3 C4 C5 -176.2(12) . . . . ?
N1 C3 C8 C7 174.7(13) . . . . ?
C2 N1 C3 C4 -41.2(17) . . . . ?
C2 N1 C3 C8 144.2(12) . . . . ?
C18 N3 C19 C24 144.6(8) . . . . ?
C18 N3 C19 C20 -36.2(13) . . . . ?
C18 C171 O9 Eu1 80.4(11) . . . 2_656 ?
C19 N3 C18 O8 -4.4(14) . . . . ?
C19 N3 C18 C171 176.9(7) . . . . ?
C19 C24 C23 C22 -1.2(15) . . . . ?
C19 C20 C21 C22 -0.2(17) . . . . ?
C10 N2 C11 C12 -31.8(13) . . . . ?
C10 N2 C11 C16 149.4(8) . . . . ?
C12 C11 C16 C15 0.4(14) . . . . ?
C12 C13 C14 C15 -0.9(16) . . . . ?
C24 C19 C20 C21 0.0(15) . . . . ?
C24 C23 C22 C21 0.9(17) . . . . ?
C11 N2 C10 O5 -2.3(14) . . . . ?
C11 N2 C10 C9 177.5(7) . . . . ?
C11 C12 C13 C14 2.3(16) . . . . ?
C3 N1 C2 Eu1 -44(3) . . . . ?
C3 N1 C2 O2 -6.0(17) . . . . ?
C3 N1 C2 C1 171.7(9) . . . . ?
C3 C4 C5 C6 3(2) . . . . ?
C16 C15 C14 C13 -0.8(16) . . . . ?
C13 C12 C11 N2 179.2(9) . . . . ?
C13 C12 C11 C16 -2.0(14) . . . . ?
C26 S1 O10 Eu1 -163.6(5) . . . . ?
C14 C15 C16 C11 1.1(15) . . . . ?
C20 C19 C24 C23 0.7(14) . . . . ?
C20 C21 C22 C23 -0.3(18) . . . . ?
C4 C3 C8 C7 0(2) . . . . ?
C25 S1 O10 Eu1 92.6(6) . . . . ?
C27 S2 O11 Eu1 -139.1(6) . . . . ?
C6 C7 C8 C3 1(3) . . . . ?
C7 C6 C5 C4 -2(3) . . . . ?
C5 C6 C7 C8 0(3) . . . . ?
C8 C3 C4 C5 -2(2) . . . . ?
O6 C9 C10 O5 -171.2(8) . . . . ?
O6 C9 C10 N2 9.0(12) . . . . ?
C28 S2 O11 Eu1 118.2(6) . . . . ?
